data_1568732
loop_
_publ_author_name
'Gilmer, Jannik'
'Trageser, Timo'
'&#x10c;ai&#x107;, Luis'
'Virovets, Alexander'
'Bolte, Michael'
'Lerner, Hans-Wolfram'
'Fantuzzi, Felipe'
'Wagner, Matthias'

_publ_section_title
;
 Catalyst-free diboration and silaboration of alkenes and alkynes using
 bis(9-heterofluorenyl)s.
;
_journal_issue 17
_journal_name_full 'Chemical science'
_journal_page_first 4589
_journal_page_last 4596
_journal_paper_doi 10.1039/d3sc01395b
_journal_volume 14
_journal_year 2023
_chemical_formula_moiety 'C46 H60 B Cl Si'
_chemical_formula_sum 'C46 H60 B Cl Si'
_chemical_formula_weight 687.29
_chemical_properties_physical Air-sensitive,Moisture-sensitive
_space_group_crystal_system monoclinic
_space_group_IT_number 14
_space_group_name_Hall '-P 2yn'
_space_group_name_H-M_alt 'P 1 21/n 1'
_atom_sites_solution_hydrogens geom
_audit_creation_method SHELXL-2018/3
_audit_update_record
;
2023-03-08 deposited with the CCDC.	2023-03-31 downloaded from the CCDC.
;
_cell_angle_alpha 90
_cell_angle_beta 103.854(8)
_cell_angle_gamma 90
_cell_formula_units_Z 4
_cell_length_a 11.9435(8)
_cell_length_b 24.517(2)
_cell_length_c 15.0825(12)
_cell_measurement_reflns_used 1772
_cell_measurement_temperature 173(2)
_cell_measurement_theta_max 23.5160
_cell_measurement_theta_min 4.0500
_cell_volume 4288.0(6)
_computing_cell_refinement 'CrysAlisPro 1.171.42.43a (Rigaku OD, 2022)'
_computing_data_collection 'X-Area (Stoe & Cie, 2001)'
_computing_data_reduction 'CrysAlisPro 1.171.42.43a (Rigaku OD, 2022)'
_computing_structure_refinement 'SHELXL-2018/3 (Sheldrick, 2018)'
_computing_structure_solution 'SHELXT (G. M. Sheldrick, 2015)'
_diffrn_ambient_temperature 173(2)
_diffrn_detector 'image plate'
_diffrn_detector_area_resol_mean 6.67
_diffrn_detector_type 'STOE image plate (34 cm diameter)'
_diffrn_measured_fraction_theta_full 0.992
_diffrn_measured_fraction_theta_max 0.992
_diffrn_measurement_device '2-circle goniometer'
_diffrn_measurement_device_type 'STOE IPDS II two-circle-diffractometer'
_diffrn_measurement_method \w
_diffrn_radiation_monochromator mirror
_diffrn_radiation_type MoK\a
_diffrn_radiation_wavelength 0.71073
_diffrn_reflns_av_R_equivalents 0.1255
_diffrn_reflns_av_unetI/netI 0.1364
_diffrn_reflns_Laue_measured_fraction_full 0.992
_diffrn_reflns_Laue_measured_fraction_max 0.992
_diffrn_reflns_limit_h_max 13
_diffrn_reflns_limit_h_min -13
_diffrn_reflns_limit_k_max 27
_diffrn_reflns_limit_k_min -24
_diffrn_reflns_limit_l_max 16
_diffrn_reflns_limit_l_min -16
_diffrn_reflns_number 17034
_diffrn_reflns_point_group_measured_fraction_full 0.992
_diffrn_reflns_point_group_measured_fraction_max 0.992
_diffrn_reflns_theta_full 23.256
_diffrn_reflns_theta_max 23.256
_diffrn_reflns_theta_min 3.835
_diffrn_source 'Genix 3D I\mS microfocus X-ray source'
_exptl_absorpt_coefficient_mu 0.146
_exptl_absorpt_correction_T_max 1.00000
_exptl_absorpt_correction_T_min 0.90750
_exptl_absorpt_correction_type multi-scan
_exptl_absorpt_process_details
;
CrysAlisPro 1.171.42.43a (Rigaku Oxford Diffraction, 2022)
Empirical absorption correction using spherical harmonics,
implemented in SCALE3 ABSPACK scaling algorithm.
;
_exptl_crystal_colour yellow
_exptl_crystal_density_diffrn 1.065
_exptl_crystal_description block
_exptl_crystal_F_000 1488
_exptl_crystal_size_max 0.210
_exptl_crystal_size_mid 0.140
_exptl_crystal_size_min 0.130
_refine_diff_density_max 0.243
_refine_diff_density_min -0.266
_refine_diff_density_rms 0.047
_refine_ls_extinction_method none
_refine_ls_goodness_of_fit_ref 0.956
_refine_ls_hydrogen_treatment constr
_refine_ls_matrix_type full
_refine_ls_number_parameters 487
_refine_ls_number_reflns 6106
_refine_ls_number_restraints 36
_refine_ls_restrained_S_all 0.957
_refine_ls_R_factor_all 0.1199
_refine_ls_R_factor_gt 0.0582
_refine_ls_shift/su_max 0.000
_refine_ls_shift/su_mean 0.000
_refine_ls_structure_factor_coef Fsqd
_refine_ls_weighting_details 'w=1/[\s^2^(Fo^2^)+(0.0154P)^2^] where P=(Fo^2^+2Fc^2^)/3'
_refine_ls_weighting_scheme calc
_refine_ls_wR_factor_gt 0.1051
_refine_ls_wR_factor_ref 0.1271
_reflns_Friedel_coverage 0.000
_reflns_number_gt 3610
_reflns_number_total 6106
_reflns_threshold_expression 'I > 2\s(I)'
_cod_data_source_file d3sc01395b3.cif
_cod_data_source_block wa3347
_cod_depositor_comments 'Adding full bibliography for 1568727--1568737.cif.'
_cod_original_sg_symbol_H-M 'P 21/n'
_cod_database_code 1568732
_shelx_shelxl_version_number 2018/3
_shelx_space_group_comment
;
The symmetry employed for this shelxl refinement is uniquely defined
by the following loop, which should always be used as a source of
symmetry information in preference to the above space-group names.
They are only intended as comments.
;
_shelx_estimated_absorpt_t_min 0.970
_shelx_estimated_absorpt_t_max 0.981

loop_
_space_group_symop_operation_xyz
'x, y, z'
'-x+1/2, y+1/2, -z+1/2'
'-x, -y, -z'
'x-1/2, -y-1/2, z-1/2'

loop_
_atom_site_label
_atom_site_type_symbol
_atom_site_fract_x
_atom_site_fract_y
_atom_site_fract_z
_atom_site_U_iso_or_equiv
_atom_site_adp_type
_atom_site_occupancy
_atom_site_site_symmetry_order
_atom_site_calc_flag
_atom_site_refinement_flags_posn
_atom_site_refinement_flags_adp
_atom_site_refinement_flags_occupancy
_atom_site_disorder_assembly
_atom_site_disorder_group
Si1 Si 0.63609(7) 0.37640(4) 0.87936(6) 0.0294(3) Uani 1 1 d . . . . .
Cl1 Cl 0.73119(7) 0.36632(4) 1.01206(6) 0.0451(3) Uani 1 1 d . . . . .
C1 C 0.4648(3) 0.44547(15) 0.7789(2) 0.0308(9) Uani 1 1 d . . . . .
H1 H 0.516142 0.439357 0.736289 0.037 Uiso 1 1 calc R U . . .
C2 C 0.5414(3) 0.43617(14) 0.8765(2) 0.0310(9) Uani 1 1 d . . . . .
H2A H 0.491618 0.430451 0.919564 0.037 Uiso 1 1 calc R U . . .
H2B H 0.589109 0.468993 0.896306 0.037 Uiso 1 1 calc R U . . .
C3 C 0.4188(3) 0.50547(16) 0.7611(2) 0.0401(10) Uani 1 1 d . . . . .
C4 C 0.3410(3) 0.50920(17) 0.6648(3) 0.0592(12) Uani 1 1 d . . . . .
H4A H 0.383026 0.496082 0.620626 0.089 Uiso 1 1 calc R U . . .
H4B H 0.317899 0.547225 0.651170 0.089 Uiso 1 1 calc R U . . .
H4C H 0.272182 0.486691 0.660948 0.089 Uiso 1 1 calc R U . . .
C5 C 0.3518(3) 0.52452(17) 0.8304(3) 0.0609(12) Uani 1 1 d . . . . .
H5A H 0.285543 0.500426 0.827454 0.091 Uiso 1 1 calc R U . . .
H5B H 0.324623 0.561937 0.815949 0.091 Uiso 1 1 calc R U . . .
H5C H 0.402406 0.523378 0.891963 0.091 Uiso 1 1 calc R U . . .
C6 C 0.5208(3) 0.54455(18) 0.7660(3) 0.0653(13) Uani 1 1 d . . . . .
H6A H 0.571209 0.543816 0.827708 0.098 Uiso 1 1 calc R U . . .
H6B H 0.491738 0.581673 0.751498 0.098 Uiso 1 1 calc R U . . .
H6C H 0.564530 0.533063 0.721911 0.098 Uiso 1 1 calc R U . . .
B1 B 0.3663(3) 0.40174(17) 0.7528(3) 0.0312(10) Uani 1 1 d . . . . .
C11 C 0.3306(3) 0.36857(14) 0.6616(2) 0.0310(9) Uani 1 1 d . . . . .
C12 C 0.2290(3) 0.33937(15) 0.6611(2) 0.0336(9) Uani 1 1 d . . . . .
C13 C 0.1785(3) 0.30699(16) 0.5871(2) 0.0419(10) Uani 1 1 d . . . . .
H13 H 0.109812 0.287303 0.586385 0.050 Uiso 1 1 calc R U . . .
C14 C 0.2300(3) 0.30376(16) 0.5139(2) 0.0455(10) Uani 1 1 d . . . . .
H14 H 0.194998 0.281573 0.463186 0.055 Uiso 1 1 calc R U . . .
C15 C 0.3319(3) 0.33201(16) 0.5117(2) 0.0376(9) Uani 1 1 d . . . . .
C151 C 0.3857(3) 0.32570(17) 0.4299(2) 0.0449(10) Uani 1 1 d . . . . .
C152 C 0.3002(4) 0.3429(2) 0.3422(3) 0.0736(15) Uani 1 1 d . . . . .
H15D H 0.280593 0.381451 0.346160 0.110 Uiso 1 1 calc R U . . .
H15E H 0.230066 0.320733 0.333810 0.110 Uiso 1 1 calc R U . . .
H15F H 0.334847 0.337409 0.290167 0.110 Uiso 1 1 calc R U . . .
C153 C 0.4198(5) 0.2667(2) 0.4218(3) 0.104(2) Uani 1 1 d . . . . .
H15G H 0.351243 0.243438 0.412965 0.156 Uiso 1 1 calc R U . . .
H15H H 0.475796 0.255697 0.477703 0.156 Uiso 1 1 calc R U . . .
H15I H 0.454470 0.262685 0.369445 0.156 Uiso 1 1 calc R U . . .
C154 C 0.4940(3) 0.3605(2) 0.4395(3) 0.0772(16) Uani 1 1 d . . . . .
H15A H 0.525971 0.355002 0.386048 0.116 Uiso 1 1 calc R U . . .
H15B H 0.551330 0.349727 0.494802 0.116 Uiso 1 1 calc R U . . .
H15C H 0.474323 0.399039 0.443763 0.116 Uiso 1 1 calc R U . . .
C16 C 0.3803(3) 0.36427(15) 0.5870(2) 0.0356(9) Uani 1 1 d . . . . .
H16 H 0.449118 0.383902 0.587740 0.043 Uiso 1 1 calc R U . . .
C21 C 0.2726(3) 0.38378(15) 0.8057(2) 0.0302(9) Uani 1 1 d . . . . .
C22 C 0.1926(3) 0.34927(14) 0.7475(2) 0.0315(9) Uani 1 1 d . . . . .
C23 C 0.0957(3) 0.33135(15) 0.7740(2) 0.0374(9) Uani 1 1 d . . . . .
H23 H 0.041496 0.308291 0.735040 0.045 Uiso 1 1 calc R U . . .
C24 C 0.0781(3) 0.34733(15) 0.8583(2) 0.0362(9) Uani 1 1 d . . . . .
H24 H 0.010403 0.335452 0.875236 0.043 Uiso 1 1 calc R U . . .
C25 C 0.1558(3) 0.37989(15) 0.9183(2) 0.0345(9) Uani 1 1 d . . . . .
C251 C 0.1412(3) 0.39660(18) 1.0121(2) 0.0440(10) Uani 1 1 d . . . . .
C252 C 0.1599(4) 0.45837(19) 1.0261(3) 0.0682(14) Uani 1 1 d . . . . .
H25A H 0.149554 0.468610 1.086405 0.102 Uiso 1 1 calc R U . . .
H25B H 0.103806 0.478038 0.978804 0.102 Uiso 1 1 calc R U . . .
H25C H 0.238177 0.467822 1.021882 0.102 Uiso 1 1 calc R U . . .
C253 C 0.2302(4) 0.3658(2) 1.0848(3) 0.0760(16) Uani 1 1 d . . . . .
H25D H 0.307917 0.374155 1.077841 0.114 Uiso 1 1 calc R U . . .
H25E H 0.216253 0.326473 1.077308 0.114 Uiso 1 1 calc R U . . .
H25F H 0.223464 0.377001 1.145618 0.114 Uiso 1 1 calc R U . . .
C254 C 0.0204(3) 0.3834(2) 1.0249(3) 0.0678(14) Uani 1 1 d . . . . .
H25G H 0.014690 0.395344 1.085679 0.102 Uiso 1 1 calc R U . . .
H25H H 0.007130 0.343982 1.019023 0.102 Uiso 1 1 calc R U . . .
H25I H -0.037611 0.402450 0.978253 0.102 Uiso 1 1 calc R U . . .
C26 C 0.2540(3) 0.39762(15) 0.8897(2) 0.0339(9) Uani 1 1 d . . . . .
H26 H 0.309111 0.419831 0.929600 0.041 Uiso 1 1 calc R U . . .
C31 C 0.5659(3) 0.31182(14) 0.8326(2) 0.0287(8) Uani 1 1 d . . . . .
C32 C 0.6065(3) 0.29701(15) 0.7557(2) 0.0309(9) Uani 1 1 d . . . . .
C33 C 0.5616(3) 0.25090(16) 0.7070(2) 0.0390(10) Uani 1 1 d . . . . .
H33 H 0.587522 0.240670 0.654525 0.047 Uiso 1 1 calc R U . . .
C34 C 0.4787(3) 0.21930(16) 0.7344(2) 0.0434(10) Uani 1 1 d . . . . .
H34 H 0.449283 0.187793 0.699960 0.052 Uiso 1 1 calc R U . . .
C35 C 0.4374(3) 0.23274(15) 0.8115(2) 0.0370(9) Uani 1 1 d . . . . .
C351 C 0.3501(3) 0.19578(16) 0.8411(2) 0.0388(10) Uani 1 1 d . . . . .
C352 C 0.3113(3) 0.21897(17) 0.9227(2) 0.0533(12) Uani 1 1 d . . . . .
H35G H 0.377966 0.222322 0.974896 0.080 Uiso 1 1 calc R U . . .
H35H H 0.254243 0.194485 0.938695 0.080 Uiso 1 1 calc R U . . .
H35I H 0.276612 0.254991 0.907038 0.080 Uiso 1 1 calc R U . . .
C353 C 0.4062(3) 0.13970(17) 0.8676(3) 0.0659(13) Uani 1 1 d . . . . .
H35A H 0.428187 0.123601 0.814746 0.099 Uiso 1 1 calc R U . . .
H35B H 0.351126 0.115661 0.887206 0.099 Uiso 1 1 calc R U . . .
H35C H 0.474978 0.144133 0.917694 0.099 Uiso 1 1 calc R U . . .
C354 C 0.2428(3) 0.18875(17) 0.7620(2) 0.0497(11) Uani 1 1 d . . . . .
H35D H 0.204936 0.224147 0.746909 0.075 Uiso 1 1 calc R U . . .
H35E H 0.189193 0.163243 0.780126 0.075 Uiso 1 1 calc R U . . .
H35F H 0.265981 0.174371 0.708397 0.075 Uiso 1 1 calc R U . . .
C36 C 0.4827(3) 0.27955(14) 0.8585(2) 0.0313(9) Uani 1 1 d . . . . .
H36 H 0.455932 0.290065 0.910465 0.038 Uiso 1 1 calc R U . . .
C41 C 0.7219(3) 0.37984(15) 0.7913(2) 0.0292(8) Uani 1 1 d . . . . .
C42 C 0.6930(3) 0.33496(15) 0.7326(2) 0.0295(8) Uani 1 1 d . . . . .
C43 C 0.7407(3) 0.33095(16) 0.6575(2) 0.0376(9) Uani 1 1 d . . . . .
H43 H 0.725148 0.299906 0.618857 0.045 Uiso 1 1 calc R U . . .
C44 C 0.8115(3) 0.37251(17) 0.6388(2) 0.0414(10) Uani 1 1 d . . . . .
H44 H 0.843721 0.368965 0.587291 0.050 Uiso 1 1 calc R U . . .
C45 C 0.8366(3) 0.41879(16) 0.6928(2) 0.0326(9) Uani 1 1 d . . . . .
C451 C 0.9038(3) 0.46700(17) 0.6660(2) 0.0406(10) Uani 1 1 d . . . . .
C452 C 0.8240(5) 0.5125(3) 0.6332(5) 0.069(2) Uani 0.75 1 d . U P A 1
H45G H 0.866603 0.542835 0.614345 0.104 Uiso 0.75 1 calc R U P A 1
H45H H 0.789168 0.524653 0.682369 0.104 Uiso 0.75 1 calc R U P A 1
H45I H 0.763341 0.500365 0.581007 0.104 Uiso 0.75 1 calc R U P A 1
C453 C 1.0004(4) 0.4849(2) 0.7501(3) 0.0479(15) Uani 0.75 1 d . U P A 1
H45D H 1.045531 0.514558 0.732278 0.072 Uiso 0.75 1 calc R U P A 1
H45E H 1.051115 0.453862 0.772137 0.072 Uiso 0.75 1 calc R U P A 1
H45F H 0.965295 0.497600 0.798874 0.072 Uiso 0.75 1 calc R U P A 1
C454 C 0.9687(6) 0.4505(3) 0.5917(4) 0.058(2) Uani 0.75 1 d . U P A 1
H45A H 0.912546 0.439591 0.535781 0.086 Uiso 0.75 1 calc R U P A 1
H45B H 1.020617 0.419944 0.614020 0.086 Uiso 0.75 1 calc R U P A 1
H45C H 1.013535 0.481649 0.578502 0.086 Uiso 0.75 1 calc R U P A 1
C455 C 0.8095(15) 0.4960(8) 0.5750(11) 0.048(5) Uani 0.25 1 d . U P A 2
H45J H 0.844743 0.528444 0.555258 0.072 Uiso 0.25 1 calc R U P A 2
H45K H 0.738764 0.506401 0.592913 0.072 Uiso 0.25 1 calc R U P A 2
H45L H 0.790746 0.469694 0.524662 0.072 Uiso 0.25 1 calc R U P A 2
C456 C 0.9219(14) 0.5158(7) 0.7369(11) 0.050(4) Uani 0.25 1 d . U P A 2
H45P H 0.963345 0.545496 0.715181 0.076 Uiso 0.25 1 calc R U P A 2
H45Q H 0.966954 0.503022 0.796387 0.076 Uiso 0.25 1 calc R U P A 2
H45R H 0.846735 0.529014 0.743095 0.076 Uiso 0.25 1 calc R U P A 2
C457 C 1.0044(19) 0.4545(11) 0.6375(14) 0.060(7) Uani 0.25 1 d . U P A 2
H45M H 0.987583 0.426053 0.590564 0.090 Uiso 0.25 1 calc R U P A 2
H45N H 1.063904 0.441524 0.689787 0.090 Uiso 0.25 1 calc R U P A 2
H45O H 1.032055 0.487309 0.612196 0.090 Uiso 0.25 1 calc R U P A 2
C46 C 0.7921(3) 0.42095(15) 0.7701(2) 0.0311(9) Uani 1 1 d . . . . .
H46 H 0.810192 0.451457 0.809813 0.037 Uiso 1 1 calc R U . . .

loop_
_atom_site_aniso_label
_atom_site_aniso_U_11
_atom_site_aniso_U_22
_atom_site_aniso_U_33
_atom_site_aniso_U_23
_atom_site_aniso_U_13
_atom_site_aniso_U_12
Si1 0.0276(5) 0.0321(7) 0.0296(5) -0.0030(5) 0.0087(4) -0.0040(5)
Cl1 0.0391(5) 0.0629(8) 0.0316(5) 0.0001(5) 0.0051(4) -0.0020(5)
C1 0.0283(19) 0.032(2) 0.034(2) -0.0034(17) 0.0114(16) 0.0013(17)
C2 0.0284(18) 0.029(2) 0.037(2) -0.0103(17) 0.0096(16) -0.0093(16)
C3 0.039(2) 0.034(3) 0.049(2) 0.003(2) 0.0122(18) 0.0011(19)
C4 0.062(3) 0.036(3) 0.072(3) 0.011(2) 0.002(2) 0.007(2)
C5 0.077(3) 0.034(3) 0.081(3) -0.007(2) 0.035(3) 0.010(2)
C6 0.057(3) 0.045(3) 0.089(3) 0.016(3) 0.007(2) -0.012(2)
B1 0.024(2) 0.030(3) 0.038(2) 0.003(2) 0.0040(18) 0.0076(19)
C11 0.0287(18) 0.031(2) 0.031(2) -0.0011(18) 0.0034(15) -0.0021(17)
C12 0.031(2) 0.031(2) 0.035(2) 0.0004(18) 0.0015(16) 0.0023(18)
C13 0.040(2) 0.041(3) 0.040(2) -0.004(2) 0.0023(19) -0.0095(19)
C14 0.056(2) 0.041(3) 0.032(2) -0.011(2) -0.0038(19) -0.005(2)
C15 0.043(2) 0.035(3) 0.030(2) 0.0011(18) 0.0001(18) 0.006(2)
C151 0.060(3) 0.048(3) 0.027(2) 0.0003(19) 0.0105(19) 0.011(2)
C152 0.088(3) 0.094(4) 0.035(3) 0.008(3) 0.007(2) 0.016(3)
C153 0.190(6) 0.055(4) 0.091(4) 0.011(3) 0.078(4) 0.050(4)
C154 0.067(3) 0.123(5) 0.048(3) -0.012(3) 0.026(2) -0.005(3)
C16 0.0335(19) 0.036(3) 0.036(2) -0.0004(19) 0.0038(17) 0.0022(18)
C21 0.0231(17) 0.034(2) 0.031(2) -0.0027(17) 0.0025(15) -0.0017(17)
C22 0.0284(19) 0.029(2) 0.035(2) 0.0009(17) 0.0027(16) 0.0002(17)
C23 0.0296(19) 0.036(3) 0.041(2) -0.0029(19) -0.0018(17) -0.0056(18)
C24 0.029(2) 0.036(3) 0.045(2) 0.0045(19) 0.0137(18) -0.0048(18)
C25 0.0274(18) 0.039(3) 0.039(2) 0.0067(19) 0.0114(16) -0.0015(18)
C251 0.038(2) 0.058(3) 0.039(2) -0.001(2) 0.0147(18) -0.012(2)
C252 0.078(3) 0.069(4) 0.073(3) -0.029(3) 0.048(3) -0.019(3)
C253 0.070(3) 0.112(5) 0.045(3) 0.009(3) 0.013(2) -0.001(3)
C254 0.058(3) 0.089(4) 0.068(3) -0.014(3) 0.037(2) -0.020(3)
C26 0.0276(18) 0.037(2) 0.035(2) -0.0041(18) 0.0022(16) -0.0073(17)
C31 0.0282(18) 0.028(2) 0.029(2) 0.0019(17) 0.0048(16) -0.0009(16)
C32 0.0326(19) 0.028(2) 0.032(2) -0.0040(17) 0.0074(16) 0.0029(17)
C33 0.041(2) 0.037(3) 0.042(2) -0.013(2) 0.0163(18) 0.0012(19)
C34 0.049(2) 0.031(3) 0.051(3) -0.009(2) 0.014(2) -0.005(2)
C35 0.035(2) 0.030(3) 0.044(2) 0.0002(19) 0.0061(18) -0.0026(18)
C351 0.038(2) 0.035(3) 0.042(2) 0.0055(19) 0.0049(18) -0.0091(18)
C352 0.053(2) 0.059(3) 0.050(3) 0.000(2) 0.016(2) -0.024(2)
C353 0.068(3) 0.039(3) 0.090(3) 0.012(3) 0.017(3) -0.012(2)
C354 0.046(2) 0.051(3) 0.051(3) -0.005(2) 0.011(2) -0.016(2)
C36 0.034(2) 0.027(2) 0.033(2) 0.0002(17) 0.0091(16) -0.0012(17)
C41 0.0257(18) 0.033(2) 0.0278(19) -0.0011(18) 0.0044(15) 0.0000(17)
C42 0.0232(18) 0.033(2) 0.032(2) -0.0009(18) 0.0055(16) 0.0038(17)
C43 0.039(2) 0.037(3) 0.040(2) -0.0115(19) 0.0153(18) 0.0005(19)
C44 0.039(2) 0.057(3) 0.032(2) 0.004(2) 0.0156(17) 0.002(2)
C45 0.0303(19) 0.041(3) 0.026(2) 0.0015(18) 0.0053(16) 0.0015(18)
C451 0.045(2) 0.047(3) 0.033(2) 0.006(2) 0.0167(18) -0.003(2)
C452 0.062(4) 0.051(5) 0.093(5) 0.034(4) 0.016(4) 0.005(3)
C453 0.050(3) 0.047(4) 0.051(3) 0.005(3) 0.021(3) -0.016(3)
C454 0.065(5) 0.068(5) 0.050(4) 0.001(4) 0.032(4) -0.022(4)
C455 0.054(8) 0.042(9) 0.046(8) 0.010(7) 0.008(7) -0.004(7)
C456 0.048(7) 0.061(9) 0.048(8) 0.009(7) 0.021(7) -0.018(7)
C457 0.055(10) 0.055(10) 0.070(11) 0.013(9) 0.014(8) -0.005(8)
C46 0.0293(18) 0.034(2) 0.029(2) -0.0014(17) 0.0055(16) -0.0017(18)

loop_
_atom_type_symbol
_atom_type_description
_atom_type_scat_dispersion_real
_atom_type_scat_dispersion_imag
_atom_type_scat_source
C C 0.0033 0.0016 'International Tables Vol C Tables 4.2.6.8 and 6.1.1.4'
H H 0.0000 0.0000 'International Tables Vol C Tables 4.2.6.8 and 6.1.1.4'
B B 0.0013 0.0007 'International Tables Vol C Tables 4.2.6.8 and 6.1.1.4'
Si Si 0.0817 0.0704 'International Tables Vol C Tables 4.2.6.8 and 6.1.1.4'
Cl Cl 0.1484 0.1585 'International Tables Vol C Tables 4.2.6.8 and 6.1.1.4'

loop_
_geom_angle_atom_site_label_1
_geom_angle_atom_site_label_2
_geom_angle_atom_site_label_3
_geom_angle
_geom_angle_site_symmetry_1
_geom_angle_site_symmetry_3
_geom_angle_publ_flag
C2 Si1 C31 116.83(15) . . ?
C2 Si1 C41 112.70(15) . . ?
C31 Si1 C41 92.49(15) . . ?
C2 Si1 Cl1 108.03(11) . . ?
C31 Si1 Cl1 111.14(11) . . ?
C41 Si1 Cl1 115.29(10) . . ?
C2 C1 B1 111.9(3) . . ?
C2 C1 C3 113.7(3) . . ?
B1 C1 C3 112.7(3) . . ?
C2 C1 H1 105.9 . . ?
B1 C1 H1 105.9 . . ?
C3 C1 H1 105.9 . . ?
C1 C2 Si1 110.9(2) . . ?
C1 C2 H2A 109.5 . . ?
Si1 C2 H2A 109.5 . . ?
C1 C2 H2B 109.5 . . ?
Si1 C2 H2B 109.5 . . ?
H2A C2 H2B 108.0 . . ?
C4 C3 C5 109.4(3) . . ?
C4 C3 C6 107.6(3) . . ?
C5 C3 C6 108.3(3) . . ?
C4 C3 C1 109.0(3) . . ?
C5 C3 C1 112.8(3) . . ?
C6 C3 C1 109.5(3) . . ?
C3 C4 H4A 109.5 . . ?
C3 C4 H4B 109.5 . . ?
H4A C4 H4B 109.5 . . ?
C3 C4 H4C 109.5 . . ?
H4A C4 H4C 109.5 . . ?
H4B C4 H4C 109.5 . . ?
C3 C5 H5A 109.5 . . ?
C3 C5 H5B 109.5 . . ?
H5A C5 H5B 109.5 . . ?
C3 C5 H5C 109.5 . . ?
H5A C5 H5C 109.5 . . ?
H5B C5 H5C 109.5 . . ?
C3 C6 H6A 109.5 . . ?
C3 C6 H6B 109.5 . . ?
H6A C6 H6B 109.5 . . ?
C3 C6 H6C 109.5 . . ?
H6A C6 H6C 109.5 . . ?
H6B C6 H6C 109.5 . . ?
C11 B1 C1 127.2(3) . . ?
C11 B1 C21 102.8(3) . . ?
C1 B1 C21 129.8(3) . . ?
C16 C11 C12 119.3(3) . . ?
C16 C11 B1 131.9(3) . . ?
C12 C11 B1 108.8(3) . . ?
C13 C12 C11 120.3(3) . . ?
C13 C12 C22 129.5(3) . . ?
C11 C12 C22 110.2(3) . . ?
C12 C13 C14 118.9(3) . . ?
C12 C13 H13 120.6 . . ?
C14 C13 H13 120.6 . . ?
C13 C14 C15 122.7(3) . . ?
C13 C14 H14 118.6 . . ?
C15 C14 H14 118.6 . . ?
C16 C15 C14 116.9(3) . . ?
C16 C15 C151 122.9(3) . . ?
C14 C15 C151 120.1(3) . . ?
C153 C151 C152 109.3(4) . . ?
C153 C151 C154 107.6(4) . . ?
C152 C151 C154 107.7(4) . . ?
C153 C151 C15 109.5(3) . . ?
C152 C151 C15 110.4(3) . . ?
C154 C151 C15 112.2(3) . . ?
C151 C152 H15D 109.5 . . ?
C151 C152 H15E 109.5 . . ?
H15D C152 H15E 109.5 . . ?
C151 C152 H15F 109.5 . . ?
H15D C152 H15F 109.5 . . ?
H15E C152 H15F 109.5 . . ?
C151 C153 H15G 109.5 . . ?
C151 C153 H15H 109.5 . . ?
H15G C153 H15H 109.5 . . ?
C151 C153 H15I 109.5 . . ?
H15G C153 H15I 109.5 . . ?
H15H C153 H15I 109.5 . . ?
C151 C154 H15A 109.5 . . ?
C151 C154 H15B 109.5 . . ?
H15A C154 H15B 109.5 . . ?
C151 C154 H15C 109.5 . . ?
H15A C154 H15C 109.5 . . ?
H15B C154 H15C 109.5 . . ?
C15 C16 C11 121.8(3) . . ?
C15 C16 H16 119.1 . . ?
C11 C16 H16 119.1 . . ?
C26 C21 C22 118.9(3) . . ?
C26 C21 B1 133.1(3) . . ?
C22 C21 B1 108.0(3) . . ?
C23 C22 C21 119.9(3) . . ?
C23 C22 C12 129.9(3) . . ?
C21 C22 C12 110.2(3) . . ?
C22 C23 C24 119.6(3) . . ?
C22 C23 H23 120.2 . . ?
C24 C23 H23 120.2 . . ?
C25 C24 C23 122.3(3) . . ?
C25 C24 H24 118.8 . . ?
C23 C24 H24 118.8 . . ?
C24 C25 C26 117.0(3) . . ?
C24 C25 C251 123.7(3) . . ?
C26 C25 C251 119.3(3) . . ?
C25 C251 C253 108.5(3) . . ?
C25 C251 C254 112.4(3) . . ?
C253 C251 C254 108.5(3) . . ?
C25 C251 C252 110.3(3) . . ?
C253 C251 C252 109.6(4) . . ?
C254 C251 C252 107.5(3) . . ?
C251 C252 H25A 109.5 . . ?
C251 C252 H25B 109.5 . . ?
H25A C252 H25B 109.5 . . ?
C251 C252 H25C 109.5 . . ?
H25A C252 H25C 109.5 . . ?
H25B C252 H25C 109.5 . . ?
C251 C253 H25D 109.5 . . ?
C251 C253 H25E 109.5 . . ?
H25D C253 H25E 109.5 . . ?
C251 C253 H25F 109.5 . . ?
H25D C253 H25F 109.5 . . ?
H25E C253 H25F 109.5 . . ?
C251 C254 H25G 109.5 . . ?
C251 C254 H25H 109.5 . . ?
H25G C254 H25H 109.5 . . ?
C251 C254 H25I 109.5 . . ?
H25G C254 H25I 109.5 . . ?
H25H C254 H25I 109.5 . . ?
C21 C26 C25 122.3(3) . . ?
C21 C26 H26 118.9 . . ?
C25 C26 H26 118.9 . . ?
C36 C31 C32 119.5(3) . . ?
C36 C31 Si1 131.7(3) . . ?
C32 C31 Si1 108.7(2) . . ?
C33 C32 C31 118.8(3) . . ?
C33 C32 C42 126.0(3) . . ?
C31 C32 C42 115.2(3) . . ?
C32 C33 C34 120.6(3) . . ?
C32 C33 H33 119.7 . . ?
C34 C33 H33 119.7 . . ?
C33 C34 C35 121.9(3) . . ?
C33 C34 H34 119.0 . . ?
C35 C34 H34 119.0 . . ?
C36 C35 C34 116.4(3) . . ?
C36 C35 C351 123.4(3) . . ?
C34 C35 C351 120.1(3) . . ?
C352 C351 C35 112.1(3) . . ?
C352 C351 C354 108.1(3) . . ?
C35 C351 C354 109.9(3) . . ?
C352 C351 C353 108.7(3) . . ?
C35 C351 C353 108.7(3) . . ?
C354 C351 C353 109.3(3) . . ?
C351 C352 H35G 109.5 . . ?
C351 C352 H35H 109.5 . . ?
H35G C352 H35H 109.5 . . ?
C351 C352 H35I 109.5 . . ?
H35G C352 H35I 109.5 . . ?
H35H C352 H35I 109.5 . . ?
C351 C353 H35A 109.5 . . ?
C351 C353 H35B 109.5 . . ?
H35A C353 H35B 109.5 . . ?
C351 C353 H35C 109.5 . . ?
H35A C353 H35C 109.5 . . ?
H35B C353 H35C 109.5 . . ?
C351 C354 H35D 109.5 . . ?
C351 C354 H35E 109.5 . . ?
H35D C354 H35E 109.5 . . ?
C351 C354 H35F 109.5 . . ?
H35D C354 H35F 109.5 . . ?
H35E C354 H35F 109.5 . . ?
C35 C36 C31 122.8(3) . . ?
C35 C36 H36 118.6 . . ?
C31 C36 H36 118.6 . . ?
C46 C41 C42 119.5(3) . . ?
C46 C41 Si1 131.2(3) . . ?
C42 C41 Si1 108.6(2) . . ?
C43 C42 C41 118.9(3) . . ?
C43 C42 C32 126.1(3) . . ?
C41 C42 C32 115.0(3) . . ?
C42 C43 C44 120.0(3) . . ?
C42 C43 H43 120.0 . . ?
C44 C43 H43 120.0 . . ?
C45 C44 C43 122.3(3) . . ?
C45 C44 H44 118.8 . . ?
C43 C44 H44 118.8 . . ?
C44 C45 C46 116.8(3) . . ?
C44 C45 C451 121.9(3) . . ?
C46 C45 C451 121.3(3) . . ?
C457 C451 C45 116.9(11) . . ?
C452 C451 C45 109.6(4) . . ?
C452 C451 C453 110.6(5) . . ?
C45 C451 C453 109.5(3) . . ?
C452 C451 C454 110.3(4) . . ?
C45 C451 C454 111.7(4) . . ?
C453 C451 C454 105.0(4) . . ?
C457 C451 C456 112.5(11) . . ?
C45 C451 C456 113.5(6) . . ?
C457 C451 C455 107.1(11) . . ?
C45 C451 C455 104.2(7) . . ?
C456 C451 C455 100.7(9) . . ?
C451 C452 H45G 109.5 . . ?
C451 C452 H45H 109.5 . . ?
H45G C452 H45H 109.5 . . ?
C451 C452 H45I 109.5 . . ?
H45G C452 H45I 109.5 . . ?
H45H C452 H45I 109.5 . . ?
C451 C453 H45D 109.5 . . ?
C451 C453 H45E 109.5 . . ?
H45D C453 H45E 109.5 . . ?
C451 C453 H45F 109.5 . . ?
H45D C453 H45F 109.5 . . ?
H45E C453 H45F 109.5 . . ?
C451 C454 H45A 109.5 . . ?
C451 C454 H45B 109.5 . . ?
H45A C454 H45B 109.5 . . ?
C451 C454 H45C 109.5 . . ?
H45A C454 H45C 109.5 . . ?
H45B C454 H45C 109.5 . . ?
C451 C455 H45J 109.5 . . ?
C451 C455 H45K 109.5 . . ?
H45J C455 H45K 109.5 . . ?
C451 C455 H45L 109.5 . . ?
H45J C455 H45L 109.5 . . ?
H45K C455 H45L 109.5 . . ?
C451 C456 H45P 109.5 . . ?
C451 C456 H45Q 109.5 . . ?
H45P C456 H45Q 109.5 . . ?
C451 C456 H45R 109.5 . . ?
H45P C456 H45R 109.5 . . ?
H45Q C456 H45R 109.5 . . ?
C451 C457 H45M 109.5 . . ?
C451 C457 H45N 109.5 . . ?
H45M C457 H45N 109.5 . . ?
C451 C457 H45O 109.5 . . ?
H45M C457 H45O 109.5 . . ?
H45N C457 H45O 109.5 . . ?
C45 C46 C41 122.3(3) . . ?
C45 C46 H46 118.9 . . ?
C41 C46 H46 118.9 . . ?

loop_
_geom_bond_atom_site_label_1
_geom_bond_atom_site_label_2
_geom_bond_distance
_geom_bond_site_symmetry_2
_geom_bond_publ_flag
Si1 C2 1.845(3) . ?
Si1 C31 1.850(3) . ?
Si1 C41 1.864(3) . ?
Si1 Cl1 2.0660(13) . ?
C1 C2 1.553(4) . ?
C1 B1 1.570(5) . ?
C1 C3 1.571(5) . ?
C1 H1 1.0000 . ?
C2 H2A 0.9900 . ?
C2 H2B 0.9900 . ?
C3 C4 1.528(5) . ?
C3 C5 1.532(5) . ?
C3 C6 1.538(5) . ?
C4 H4A 0.9800 . ?
C4 H4B 0.9800 . ?
C4 H4C 0.9800 . ?
C5 H5A 0.9800 . ?
C5 H5B 0.9800 . ?
C5 H5C 0.9800 . ?
C6 H6A 0.9800 . ?
C6 H6B 0.9800 . ?
C6 H6C 0.9800 . ?
B1 C11 1.566(5) . ?
B1 C21 1.584(5) . ?
C11 C16 1.395(4) . ?
C11 C12 1.408(4) . ?
C12 C13 1.385(5) . ?
C12 C22 1.490(4) . ?
C13 C14 1.388(5) . ?
C13 H13 0.9500 . ?
C14 C15 1.408(5) . ?
C14 H14 0.9500 . ?
C15 C16 1.392(5) . ?
C15 C151 1.529(5) . ?
C151 C153 1.517(6) . ?
C151 C152 1.524(5) . ?
C151 C154 1.527(6) . ?
C152 H15D 0.9800 . ?
C152 H15E 0.9800 . ?
C152 H15F 0.9800 . ?
C153 H15G 0.9800 . ?
C153 H15H 0.9800 . ?
C153 H15I 0.9800 . ?
C154 H15A 0.9800 . ?
C154 H15B 0.9800 . ?
C154 H15C 0.9800 . ?
C16 H16 0.9500 . ?
C21 C26 1.381(4) . ?
C21 C22 1.414(4) . ?
C22 C23 1.383(4) . ?
C23 C24 1.394(4) . ?
C23 H23 0.9500 . ?
C24 C25 1.384(5) . ?
C24 H24 0.9500 . ?
C25 C26 1.411(4) . ?
C25 C251 1.522(5) . ?
C251 C253 1.531(5) . ?
C251 C254 1.535(4) . ?
C251 C252 1.538(6) . ?
C252 H25A 0.9800 . ?
C252 H25B 0.9800 . ?
C252 H25C 0.9800 . ?
C253 H25D 0.9800 . ?
C253 H25E 0.9800 . ?
C253 H25F 0.9800 . ?
C254 H25G 0.9800 . ?
C254 H25H 0.9800 . ?
C254 H25I 0.9800 . ?
C26 H26 0.9500 . ?
C31 C36 1.397(4) . ?
C31 C32 1.408(4) . ?
C32 C33 1.384(5) . ?
C32 C42 1.492(5) . ?
C33 C34 1.396(5) . ?
C33 H33 0.9500 . ?
C34 C35 1.406(5) . ?
C34 H34 0.9500 . ?
C35 C36 1.389(5) . ?
C35 C351 1.527(5) . ?
C351 C352 1.525(5) . ?
C351 C354 1.537(4) . ?
C351 C353 1.540(5) . ?
C352 H35G 0.9800 . ?
C352 H35H 0.9800 . ?
C352 H35I 0.9800 . ?
C353 H35A 0.9800 . ?
C353 H35B 0.9800 . ?
C353 H35C 0.9800 . ?
C354 H35D 0.9800 . ?
C354 H35E 0.9800 . ?
C354 H35F 0.9800 . ?
C36 H36 0.9500 . ?
C41 C46 1.396(4) . ?
C41 C42 1.402(5) . ?
C42 C43 1.388(4) . ?
C43 C44 1.395(5) . ?
C43 H43 0.9500 . ?
C44 C45 1.387(5) . ?
C44 H44 0.9500 . ?
C45 C46 1.394(4) . ?
C45 C451 1.536(5) . ?
C451 C457 1.40(2) . ?
C451 C452 1.474(7) . ?
C451 C453 1.561(6) . ?
C451 C454 1.561(7) . ?
C451 C456 1.585(17) . ?
C451 C455 1.707(17) . ?
C452 H45G 0.9800 . ?
C452 H45H 0.9800 . ?
C452 H45I 0.9800 . ?
C453 H45D 0.9800 . ?
C453 H45E 0.9800 . ?
C453 H45F 0.9800 . ?
C454 H45A 0.9800 . ?
C454 H45B 0.9800 . ?
C454 H45C 0.9800 . ?
C455 H45J 0.9800 . ?
C455 H45K 0.9800 . ?
C455 H45L 0.9800 . ?
C456 H45P 0.9800 . ?
C456 H45Q 0.9800 . ?
C456 H45R 0.9800 . ?
C457 H45M 0.9800 . ?
C457 H45N 0.9800 . ?
C457 H45O 0.9800 . ?
C46 H46 0.9500 . ?

loop_
_geom_torsion_atom_site_label_1
_geom_torsion_atom_site_label_2
_geom_torsion_atom_site_label_3
_geom_torsion_atom_site_label_4
_geom_torsion
_geom_torsion_site_symmetry_1
_geom_torsion_site_symmetry_2
_geom_torsion_site_symmetry_3
_geom_torsion_site_symmetry_4
_geom_torsion_publ_flag
B1 C1 C2 Si1 73.1(3) . . . . ?
C3 C1 C2 Si1 -157.8(2) . . . . ?
C31 Si1 C2 C1 -52.5(3) . . . . ?
C41 Si1 C2 C1 52.8(3) . . . . ?
Cl1 Si1 C2 C1 -178.62(19) . . . . ?
C2 C1 C3 C4 -177.8(3) . . . . ?
B1 C1 C3 C4 -49.0(4) . . . . ?
C2 C1 C3 C5 -56.0(4) . . . . ?
B1 C1 C3 C5 72.7(4) . . . . ?
C2 C1 C3 C6 64.7(4) . . . . ?
B1 C1 C3 C6 -166.5(3) . . . . ?
C2 C1 B1 C11 -133.1(3) . . . . ?
C3 C1 B1 C11 97.2(4) . . . . ?
C2 C1 B1 C21 52.8(5) . . . . ?
C3 C1 B1 C21 -76.8(5) . . . . ?
C1 B1 C11 C16 7.6(6) . . . . ?
C21 B1 C11 C16 -177.1(4) . . . . ?
C1 B1 C11 C12 -172.2(3) . . . . ?
C21 B1 C11 C12 3.1(4) . . . . ?
C16 C11 C12 C13 -0.4(5) . . . . ?
B1 C11 C12 C13 179.4(3) . . . . ?
C16 C11 C12 C22 179.1(3) . . . . ?
B1 C11 C12 C22 -1.1(4) . . . . ?
C11 C12 C13 C14 0.2(6) . . . . ?
C22 C12 C13 C14 -179.2(3) . . . . ?
C12 C13 C14 C15 0.2(6) . . . . ?
C13 C14 C15 C16 -0.3(6) . . . . ?
C13 C14 C15 C151 178.6(3) . . . . ?
C16 C15 C151 C153 117.0(4) . . . . ?
C14 C15 C151 C153 -61.8(5) . . . . ?
C16 C15 C151 C152 -122.6(4) . . . . ?
C14 C15 C151 C152 58.6(5) . . . . ?
C16 C15 C151 C154 -2.4(5) . . . . ?
C14 C15 C151 C154 178.8(4) . . . . ?
C14 C15 C16 C11 0.0(5) . . . . ?
C151 C15 C16 C11 -178.8(3) . . . . ?
C12 C11 C16 C15 0.3(5) . . . . ?
B1 C11 C16 C15 -179.4(3) . . . . ?
C11 B1 C21 C26 -180.0(4) . . . . ?
C1 B1 C21 C26 -4.8(6) . . . . ?
C11 B1 C21 C22 -4.2(4) . . . . ?
C1 B1 C21 C22 171.0(4) . . . . ?
C26 C21 C22 C23 2.0(5) . . . . ?
B1 C21 C22 C23 -174.5(3) . . . . ?
C26 C21 C22 C12 -179.8(3) . . . . ?
B1 C21 C22 C12 3.7(4) . . . . ?
C13 C12 C22 C23 -4.2(6) . . . . ?
C11 C12 C22 C23 176.3(4) . . . . ?
C13 C12 C22 C21 177.7(4) . . . . ?
C11 C12 C22 C21 -1.7(4) . . . . ?
C21 C22 C23 C24 -0.3(5) . . . . ?
C12 C22 C23 C24 -178.2(3) . . . . ?
C22 C23 C24 C25 -1.4(5) . . . . ?
C23 C24 C25 C26 1.4(5) . . . . ?
C23 C24 C25 C251 -178.0(3) . . . . ?
C24 C25 C251 C253 108.4(4) . . . . ?
C26 C25 C251 C253 -70.9(4) . . . . ?
C24 C25 C251 C254 -11.6(5) . . . . ?
C26 C25 C251 C254 169.0(4) . . . . ?
C24 C25 C251 C252 -131.6(4) . . . . ?
C26 C25 C251 C252 49.1(4) . . . . ?
C22 C21 C26 C25 -2.0(5) . . . . ?
B1 C21 C26 C25 173.4(4) . . . . ?
C24 C25 C26 C21 0.4(5) . . . . ?
C251 C25 C26 C21 179.8(3) . . . . ?
C2 Si1 C31 C36 -61.6(4) . . . . ?
C41 Si1 C31 C36 -178.6(3) . . . . ?
Cl1 Si1 C31 C36 63.0(3) . . . . ?
C2 Si1 C31 C32 116.0(2) . . . . ?
C41 Si1 C31 C32 -1.0(2) . . . . ?
Cl1 Si1 C31 C32 -119.4(2) . . . . ?
C36 C31 C32 C33 0.7(5) . . . . ?
Si1 C31 C32 C33 -177.2(3) . . . . ?
C36 C31 C32 C42 178.5(3) . . . . ?
Si1 C31 C32 C42 0.6(4) . . . . ?
C31 C32 C33 C34 -0.8(5) . . . . ?
C42 C32 C33 C34 -178.4(3) . . . . ?
C32 C33 C34 C35 0.1(6) . . . . ?
C33 C34 C35 C36 0.7(5) . . . . ?
C33 C34 C35 C351 -177.6(3) . . . . ?
C36 C35 C351 C352 5.0(5) . . . . ?
C34 C35 C351 C352 -176.9(3) . . . . ?
C36 C35 C351 C354 125.2(4) . . . . ?
C34 C35 C351 C354 -56.7(4) . . . . ?
C36 C35 C351 C353 -115.2(4) . . . . ?
C34 C35 C351 C353 62.9(4) . . . . ?
C34 C35 C36 C31 -0.8(5) . . . . ?
C351 C35 C36 C31 177.4(3) . . . . ?
C32 C31 C36 C35 0.1(5) . . . . ?
Si1 C31 C36 C35 177.5(3) . . . . ?
C2 Si1 C41 C46 51.2(3) . . . . ?
C31 Si1 C41 C46 171.8(3) . . . . ?
Cl1 Si1 C41 C46 -73.4(3) . . . . ?
C2 Si1 C41 C42 -119.3(2) . . . . ?
C31 Si1 C41 C42 1.2(2) . . . . ?
Cl1 Si1 C41 C42 116.0(2) . . . . ?
C46 C41 C42 C43 3.8(5) . . . . ?
Si1 C41 C42 C43 175.6(3) . . . . ?
C46 C41 C42 C32 -172.9(3) . . . . ?
Si1 C41 C42 C32 -1.1(3) . . . . ?
C33 C32 C42 C43 1.6(6) . . . . ?
C31 C32 C42 C43 -176.1(3) . . . . ?
C33 C32 C42 C41 178.0(3) . . . . ?
C31 C32 C42 C41 0.3(4) . . . . ?
C41 C42 C43 C44 -3.2(5) . . . . ?
C32 C42 C43 C44 173.1(3) . . . . ?
C42 C43 C44 C45 -0.3(5) . . . . ?
C43 C44 C45 C46 3.1(5) . . . . ?
C43 C44 C45 C451 -173.3(3) . . . . ?
C44 C45 C451 C457 -47.0(10) . . . . ?
C46 C45 C451 C457 136.8(10) . . . . ?
C44 C45 C451 C452 105.6(5) . . . . ?
C46 C45 C451 C452 -70.7(5) . . . . ?
C44 C45 C451 C453 -132.9(4) . . . . ?
C46 C45 C451 C453 50.8(4) . . . . ?
C44 C45 C451 C454 -17.0(5) . . . . ?
C46 C45 C451 C454 166.8(4) . . . . ?
C44 C45 C451 C456 179.6(8) . . . . ?
C46 C45 C451 C456 3.3(8) . . . . ?
C44 C45 C451 C455 70.9(7) . . . . ?
C46 C45 C451 C455 -105.3(7) . . . . ?
C44 C45 C46 C41 -2.4(5) . . . . ?
C451 C45 C46 C41 174.0(3) . . . . ?
C42 C41 C46 C45 -1.0(5) . . . . ?
Si1 C41 C46 C45 -170.7(3) . . . . ?
